data_4033168
loop_
_publ_author_name
'Hahn, Lena'
'Hermannsdorfer, Andr\'e'
'G\"unther, Benjamin'
'Wesp, Tobias'
'B\"uhler, Bastian'
'Zschieschang, Ute'
'Wadepohl, Hubert'
'Klauk, Hagen'
'Gade, Lutz H.'

_publ_section_title
;
 (Oligo-)Thiophene Functionalized Tetraazaperopyrenes: Donor-Acceptor Dyes
 and Ambipolar Organic Semiconductors.
;
_journal_issue 23
_journal_name_full 'The Journal of organic chemistry'
_journal_page_first 12492
_journal_page_last 12502
_journal_paper_doi 10.1021/acs.joc.7b02286
_journal_volume 82
_journal_year 2017
_chemical_formula_sum 'C47.33 H16 Br8 F14 N4 S4'
_chemical_formula_weight 1674.16
_space_group_crystal_system monoclinic
_space_group_IT_number 14
_space_group_name_Hall '-P 2yn'
_space_group_name_H-M_alt 'P 1 21/n 1'
_symmetry_cell_setting monoclinic
_symmetry_space_group_name_Hall '-P 2yn'
_symmetry_space_group_name_H-M 'P 1 21/n 1'
_atom_sites_solution_hydrogens geom
_atom_sites_solution_primary iterative
_atom_sites_solution_secondary difmap
_audit_block_code ga_ah3
_audit_creation_date 2017-07-21
_audit_creation_method
;
Olex2 1.2
(compiled Mar 28 2017 19:34:44 for OlexSys, GUI svn.r5337)
;
_audit_update_record '21.07.2017 17:00:33 CEST UTC+02:00  encif 1.71'
_cell_angle_alpha 90
_cell_angle_beta 110.8723(13)
_cell_angle_gamma 90
_cell_formula_units_Z 6
_cell_length_a 15.36041(17)
_cell_length_b 25.7224(2)
_cell_length_c 20.8946(2)
_cell_measurement_reflns_used 60534
_cell_measurement_temperature 120(1)
_cell_measurement_theta_max 26.3020
_cell_measurement_theta_min 2.6140
_cell_volume 7713.84(14)
_computing_cell_refinement 'CrysAlisPro 1.171.38.46 (Rigaku OD, 2015)'
_computing_data_collection 'CrysAlisPro 1.171.38.46 (Rigaku OD, 2015)'
_computing_data_reduction 'CrysAlisPro 1.171.38.46 (Rigaku OD, 2015)'
_computing_molecular_graphics 'Olex2 (Dolomanov et al., 2009)'
_computing_publication_material 'encif (Wadepohl, 2009-17); encifer 1.5.2 (CCDC, 2016)'
_computing_structure_refinement 'ShelXL (Sheldrick, 2015)'
_computing_structure_solution 'SUPERFLIP (Palatinus, 2007-2009)'
_diffrn_ambient_environment 'perfluoro polyether oil / N~2~'
_diffrn_ambient_temperature 120(1)
_diffrn_detector 'CCD plate'
_diffrn_detector_area_resol_mean 7.9621
_diffrn_detector_type Eos
_diffrn_measured_fraction_theta_full 0.999
_diffrn_measured_fraction_theta_max 0.997
_diffrn_measurement_details
;
List of Runs (angles in degrees, time in seconds):

  # Type    Start    End  Width  t~exp~   \w     \q     \k     \f   Frames
--------------------------------------------------------------------------
  1  \w    -46.00  52.00   0.50   12.50    --   26.27 -38.00  60.00  196
  2  \w    -46.00  52.00   0.50   12.50    --   26.27 -38.00 150.00  196
  3  \w      5.00  95.00   0.50   12.50    --   26.27  57.00 -30.00  180
  4  \w     13.00  98.00   0.50   12.50    --   26.27-147.00 -20.00  170
  5  \w      1.00  83.00   0.50   12.50    --   26.27-124.00 144.00  164
  6  \w      5.00  95.00   0.50   12.50    --   26.27  57.00  60.00  180
  7  \w     -4.00  96.00   0.50   12.50    --   26.27  77.00-150.00  200
  8  \w    -43.00  47.00   0.50   12.50    --   26.27 -57.00 -90.00  180
  9  \w    -43.00  47.00   0.50   12.50    --   26.27 -57.00   0.00  180
 10  \w      1.00  99.00   0.50   12.50    --   26.27  38.00-180.00  196
 11  \w     -4.00  96.00   0.50   12.50    --   26.27  77.00  90.00  200
 12  \w    -20.00  68.00   0.50   12.50    --   26.27 -99.00 -30.00  176
 13  \w      5.00  95.00   0.50   12.50    --   26.27  57.00-180.00  180
 14  \w      1.00  99.00   0.50   12.50    --   26.27  38.00 -60.00  196
 15  \w     -5.00  24.00   0.50   12.50    --   26.27  80.00  66.77   58
 16  \w    -20.00  68.00   0.50   12.50    --   26.27 -99.00-180.00  176
 17  \w      1.00  99.00   0.50   12.50    --   26.27  38.00 120.00  196
 18  \f      0.00 120.00   0.50   12.50  26.27  26.27 -40.00    --   240
 19  \f      0.00 120.00   0.50   12.50  26.27  26.27  40.00    --   240
 20  \w     -4.00  96.00   0.50   12.50    --   26.27  77.00 -30.00  200
 21  \f      0.00 120.00   0.50   12.50  26.27  26.27  60.00    --   240
 22  \f    120.00 240.00   0.50   12.50  26.27  26.27 -40.00    --   240
 23  \f    120.00 240.00   0.50   12.50  26.27  26.27  40.00    --   240
 24  \f    120.00 240.00   0.50   12.50  26.27  26.27 -60.00    --   240
 25  \f    120.00 240.00   0.50   12.50  26.27  26.27  60.00    --   240
 26  \f    240.00 360.00   0.50   12.50  26.27  26.27 -40.00    --   240
 27  \f    240.00 360.00   0.50   12.50  26.27  26.27  40.00    --   240
 28  \f    240.00 360.00   0.50   12.50  26.27  26.27 -60.00    --   240
 29  \f      0.00 120.00   0.50   12.50  26.27  26.27 -60.00    --   240
 30  \w     -4.00  21.00   0.50   12.50    --   26.27  77.00-180.00   50
 31  \f    240.00 360.00   0.50   12.50  26.27  26.27  60.00    --   240
;
_diffrn_measurement_device 'four-circle diffractometer'
_diffrn_measurement_device_type 'Agilent SuperNova, Dual, Cu at zero, Eos'
_diffrn_measurement_method '\w and \f scans'
_diffrn_measurement_specimen_support 'polyimid foil'
_diffrn_orient_matrix_type 'CrysAlisPro convention (1999,Acta A55,543-557)'
_diffrn_orient_matrix_UB_11 -0.0049005000
_diffrn_orient_matrix_UB_12 0.0274288000
_diffrn_orient_matrix_UB_13 -0.0004500000
_diffrn_orient_matrix_UB_21 0.0380517000
_diffrn_orient_matrix_UB_22 0.0016852000
_diffrn_orient_matrix_UB_23 0.0315327000
_diffrn_orient_matrix_UB_31 0.0311446000
_diffrn_orient_matrix_UB_32 0.0022686000
_diffrn_orient_matrix_UB_33 -0.0180510000
_diffrn_radiation_monochromator mirror
_diffrn_radiation_probe x-ray
_diffrn_radiation_type 'Mo K\a'
_diffrn_radiation_wavelength 0.71073
_diffrn_reflns_av_R_equivalents 0.1026
_diffrn_reflns_av_unetI/netI 0.0297
_diffrn_reflns_Laue_measured_fraction_full 0.999
_diffrn_reflns_Laue_measured_fraction_max 0.997
_diffrn_reflns_limit_h_max 19
_diffrn_reflns_limit_h_min -19
_diffrn_reflns_limit_k_max 32
_diffrn_reflns_limit_k_min -32
_diffrn_reflns_limit_l_max 26
_diffrn_reflns_limit_l_min -26
_diffrn_reflns_number 413499
_diffrn_reflns_point_group_measured_fraction_full 0.999
_diffrn_reflns_point_group_measured_fraction_max 0.997
_diffrn_reflns_theta_full 25.242
_diffrn_reflns_theta_max 26.409
_diffrn_reflns_theta_min 2.582
_diffrn_source 'microfocus X-Ray tube'
_diffrn_source_type 'Agilent SuperNova (Mo) X-ray Source'
_exptl_absorpt_coefficient_mu 6.493
_exptl_absorpt_correction_T_max 1.000
_exptl_absorpt_correction_T_min 0.290
_exptl_absorpt_correction_type gaussian
_exptl_absorpt_process_details
;
CrysAlisPro 1.171.38.46 (Rigaku Oxford Diffraction, 2015)
Numerical absorption correction based on gaussian integration over
 a multifaceted crystal model (Busing & Levy, 1957).
Empirical absorption correction using spherical harmonics,
 implemented in SCALE3 ABSPACK scaling algorithm.
;
_exptl_crystal_colour orange
_exptl_crystal_density_diffrn 2.162
_exptl_crystal_description needle
_exptl_crystal_F_000 4788
_exptl_crystal_size_max 0.263
_exptl_crystal_size_mid 0.031
_exptl_crystal_size_min 0.028
_refine_diff_density_max 2.437
_refine_diff_density_min -1.008
_refine_diff_density_rms 0.114
_refine_ls_extinction_method none
_refine_ls_goodness_of_fit_ref 1.022
_refine_ls_hydrogen_treatment constr
_refine_ls_matrix_type full
_refine_ls_number_parameters 1047
_refine_ls_number_reflns 15801
_refine_ls_number_restraints 24
_refine_ls_restrained_S_all 1.034
_refine_ls_R_factor_all 0.0500
_refine_ls_R_factor_gt 0.0369
_refine_ls_shift/su_max 0.002
_refine_ls_shift/su_mean 0.000
_refine_ls_structure_factor_coef Fsqd
_refine_ls_weighting_details 'w=1/[\s^2^(Fo^2^)+(0.0363P)^2^+30.3207P] where P=(Fo^2^+2Fc^2^)/3'
_refine_ls_weighting_scheme calc
_refine_ls_wR_factor_gt 0.0840
_refine_ls_wR_factor_ref 0.0894
_reflns_Friedel_coverage 0.000
_reflns_number_gt 13021
_reflns_number_total 15801
_reflns_threshold_expression 'I > 2\s(I)'
_cod_data_source_file jo7b02286_si_002.cif
_cod_data_source_block ga_ah3
_cod_depositor_comments 'Adding full bibliography for 4033164--4033168.cif.'
_cod_original_cell_volume 7713.83(16)
_cod_database_code 4033168
_audit_block_refno 2556
_audit_block_usercomment 'AH-029 needle orange'
_shelx_space_group_comment
;
The symmetry employed for this shelxl refinement is uniquely defined
by the following loop, which should always be used as a source of
symmetry information in preference to the above space-group names.
They are only intended as comments.
;
_shelx_estimated_absorpt_t_max 0.860
_shelx_estimated_absorpt_t_min 0.287
_reflns_odcompleteness_completeness 99.89
_reflns_odcompleteness_iscentric 1
_reflns_odcompleteness_theta 26.32
_shelxl_version_number 2017/1
_olex2_refinement_description
;
1. Fixed Uiso
 At 1.2 times of:
  All C(H) groups, All C(H,H) groups
 At 1.5 times of:
  All C(H,H,H) groups
2. Restrained distances
 C105-C104 \\sim C102-C101
 with sigma of 0.02
 C104-C103 \\sim C103-C102
 with sigma of 0.02
 C101-C103 \\sim C105-C103
 with sigma of 0.02
3. Rigid body (RIGU) restrains
 C101, C102, C103, C104, C105
 with sigma for 1-2 distances of 0.004 and sigma for 1-3 distances of 0.004
4.a Secondary CH2 refined with riding coordinates:
 C102(H10D,H10E), C103(H10F,H10G), C104(H10H,H10I)
4.b Aromatic/amide H refined with riding coordinates:
 C3(H3), C9(H9), C12(H12), C18(H18), C32(H32), C36(H36), C40(H40), C44(H44),
 C53(H53), C59(H59), C82(H82), C86(H86)
4.c Idealised Me refined as rotating group:
 C101(H10A,H10B,H10C), C105(H10J,H10K,H10L)
;
_olex2_submission_special_instructions 'No special instructions were received'
_oxdiff_exptl_absorpt_empirical_details
;
Empirical correction (ABSPACK) includes:
- Absorption correction using spherical harmonics
- Frame scaling
- Detector area scaling
- B-factor correction
;
_oxdiff_exptl_absorpt_empirical_full_max 2.064
_oxdiff_exptl_absorpt_empirical_full_min 0.753
_cell_oxdiff_length_a 15.36224(17)
_cell_oxdiff_length_b 25.7235(3)
_cell_oxdiff_length_c 20.8918(2)
_cell_oxdiff_angle_alpha 89.9846(8)
_cell_oxdiff_angle_beta 110.8770(10)
_cell_oxdiff_angle_gamma 90.0199(9)
_cell_oxdiff_volume 7713.84(14)
_cell_oxdiff_measurement_reflns_used 60534

loop_
_symmetry_equiv_pos_as_xyz
'x, y, z'
'-x+1/2, y+1/2, -z+1/2'
'-x, -y, -z'
'x-1/2, -y-1/2, z-1/2'

loop_
_atom_site_label
_atom_site_type_symbol
_atom_site_fract_x
_atom_site_fract_y
_atom_site_fract_z
_atom_site_U_iso_or_equiv
_atom_site_adp_type
_atom_site_occupancy
_atom_site_site_symmetry_order
_atom_site_calc_flag
_atom_site_refinement_flags_posn
_atom_site_refinement_flags_adp
Br1 Br 0.93842(3) 0.45589(2) 0.64825(2) 0.02308(10) Uani 1 1 d . .
Br2 Br 1.03389(3) 0.37377(2) 0.93434(2) 0.03021(11) Uani 1 1 d . .
Br3 Br 0.30737(3) 0.53778(2) 0.71215(2) 0.02569(10) Uani 1 1 d . .
Br4 Br 0.18537(4) 0.31768(2) 0.73297(3) 0.03861(13) Uani 1 1 d . .
Br5 Br 0.85218(3) 0.52399(2) 0.47615(2) 0.01915(9) Uani 1 1 d . .
Br6 Br 0.92242(4) 0.75202(2) 0.44655(3) 0.03459(12) Uani 1 1 d . .
Br7 Br 0.20427(3) 0.61676(2) 0.55219(2) 0.02867(11) Uani 1 1 d . .
Br8 Br 0.08960(3) 0.71865(2) 0.27505(3) 0.03730(13) Uani 1 1 d . .
S1 S 1.03078(7) 0.41442(4) 0.79399(5) 0.0207(2) Uani 1 1 d . .
S2 S 0.21329(8) 0.43735(5) 0.73471(6) 0.0260(2) Uani 1 1 d . .
S3 S 0.92419(7) 0.63036(4) 0.45258(6) 0.0206(2) Uani 1 1 d . .
S4 S 0.10864(7) 0.67530(5) 0.41833(6) 0.0262(2) Uani 1 1 d . .
F1 F 0.70732(19) 0.30021(11) 0.83038(15) 0.0367(7) Uani 1 1 d . .
F2 F 0.55734(18) 0.29180(9) 0.80299(12) 0.0244(5) Uani 1 1 d . .
F3 F 0.7068(2) 0.38129(14) 0.91398(15) 0.0517(9) Uani 1 1 d . .
F4 F 0.6604(2) 0.30596(12) 0.93744(14) 0.0406(7) Uani 1 1 d . .
F5 F 0.5329(3) 0.41732(12) 0.86918(16) 0.0545(9) Uani 1 1 d . .
F6 F 0.5689(3) 0.38165(15) 0.96786(16) 0.0601(10) Uani 1 1 d . .
F7 F 0.4772(2) 0.34282(14) 0.87883(18) 0.0527(9) Uani 1 1 d . .
F8 F 0.55958(16) 0.73905(9) 0.33102(12) 0.0187(5) Uani 1 1 d . .
F9 F 0.41200(16) 0.74159(9) 0.31838(12) 0.0206(5) Uani 1 1 d . .
F10 F 0.49518(18) 0.83151(9) 0.35366(13) 0.0254(6) Uani 1 1 d . .
F11 F 0.44933(18) 0.79830(10) 0.43244(14) 0.0277(6) Uani 1 1 d . .
F12 F 0.6250(2) 0.77560(10) 0.51066(13) 0.0320(6) Uani 1 1 d . .
F13 F 0.67690(17) 0.79867(11) 0.43202(13) 0.0306(6) Uani 1 1 d . .
F14 F 0.6113(2) 0.85510(10) 0.47595(14) 0.0356(7) Uani 1 1 d . .
N1 N 0.6897(2) 0.38740(13) 0.76158(17) 0.0155(7) Uani 1 1 d . .
N2 N 0.5252(2) 0.38388(13) 0.73770(17) 0.0155(7) Uani 1 1 d . .
N3 N 0.5984(2) 0.67393(13) 0.43548(17) 0.0156(7) Uani 1 1 d . .
N4 N 0.4366(2) 0.67750(12) 0.42152(17) 0.0149(7) Uani 1 1 d . .
C1 C 0.6782(3) 0.42697(15) 0.7173(2) 0.0152(8) Uani 1 1 d . .
C2 C 0.7588(3) 0.45246(15) 0.7105(2) 0.0144(8) Uani 1 1 d . .
C3 C 0.7434(3) 0.49317(15) 0.6656(2) 0.0147(8) Uani 1 1 d . .
H3 H 0.796028 0.510916 0.662566 0.018 Uiso 1 1 calc R .
C4 C 0.6534(3) 0.51051(15) 0.62306(19) 0.0128(8) Uani 1 1 d . .
C5 C 0.5740(3) 0.48751(15) 0.6321(2) 0.0135(8) Uani 1 1 d . .
C6 C 0.5876(3) 0.44564(15) 0.67846(19) 0.0128(8) Uani 1 1 d . .
C7 C 0.5120(3) 0.42315(15) 0.69236(19) 0.0143(8) Uani 1 1 d . .
C8 C 0.4205(3) 0.44527(15) 0.6607(2) 0.0140(8) Uani 1 1 d . .
C9 C 0.4077(3) 0.48413(15) 0.6138(2) 0.0146(8) Uani 1 1 d . .
H9 H 0.346507 0.497169 0.591398 0.018 Uiso 1 1 calc R .
C10 C 0.4822(3) 0.50611(15) 0.59688(19) 0.0131(8) Uani 1 1 d . .
C11 C 0.6394(3) 0.55083(15) 0.57445(19) 0.0135(8) Uani 1 1 d . .
C12 C 0.7141(3) 0.57205(15) 0.5570(2) 0.0150(8) Uani 1 1 d . .
H12 H 0.775045 0.558601 0.579478 0.018 Uiso 1 1 calc R .
C13 C 0.7025(3) 0.61068(15) 0.5098(2) 0.0145(8) Uani 1 1 d . .
C14 C 0.6110(3) 0.63301(15) 0.47850(19) 0.0135(8) Uani 1 1 d . .
C15 C 0.5355(3) 0.61207(15) 0.49371(19) 0.0131(8) Uani 1 1 d . .
C16 C 0.5474(3) 0.56981(15) 0.53954(19) 0.0130(8) Uani 1 1 d . .
C17 C 0.4683(3) 0.54815(15) 0.54999(19) 0.0126(7) Uani 1 1 d . .
C18 C 0.3788(3) 0.57013(15) 0.5131(2) 0.0145(8) Uani 1 1 d . .
H18 H 0.325576 0.554071 0.517554 0.017 Uiso 1 1 calc R .
C19 C 0.3655(3) 0.61291(15) 0.4718(2) 0.0144(8) Uani 1 1 d . .
C20 C 0.4463(3) 0.63515(15) 0.46141(19) 0.0131(8) Uani 1 1 d . .
C21 C 0.6129(3) 0.36889(16) 0.7678(2) 0.0161(8) Uani 1 1 d . .
C22 C 0.5125(3) 0.69308(15) 0.41133(19) 0.0136(8) Uani 1 1 d . .
C23 C 0.6278(3) 0.32611(16) 0.8219(2) 0.0198(9) Uani 1 1 d . .
C24 C 0.6372(3) 0.34652(18) 0.8939(2) 0.0258(10) Uani 1 1 d . .
C25 C 0.5514(4) 0.3722(2) 0.9019(2) 0.0337(11) Uani 1 1 d . .
C26 C 0.4995(3) 0.74070(16) 0.3651(2) 0.0159(8) Uani 1 1 d . .
C27 C 0.5128(3) 0.79380(16) 0.4020(2) 0.0192(9) Uani 1 1 d . .
C28 C 0.6089(3) 0.80583(17) 0.4560(2) 0.0231(9) Uani 1 1 d . .
C29 C 0.8544(3) 0.43622(16) 0.7528(2) 0.0160(8) Uani 1 1 d . .
C30 C 0.9302(3) 0.43681(16) 0.7327(2) 0.0162(8) Uani 1 1 d . .
C31 C 0.9718(3) 0.40373(16) 0.8486(2) 0.0189(8) Uani 1 1 d . .
C32 C 0.8806(3) 0.41687(16) 0.8217(2) 0.0171(8) Uani 1 1 d . .
H32 H 0.838592 0.413683 0.845673 0.021 Uiso 1 1 calc R .
C33 C 0.3444(3) 0.42995(16) 0.6848(2) 0.0158(8) Uani 1 1 d . .
C34 C 0.2944(3) 0.46561(16) 0.7060(2) 0.0181(8) Uani 1 1 d . .
C35 C 0.2461(3) 0.37631(18) 0.7171(2) 0.0235(9) Uani 1 1 d . .
C36 C 0.3161(3) 0.37755(17) 0.6918(2) 0.0193(9) Uani 1 1 d . .
H36 H 0.343230 0.347476 0.680208 0.023 Uiso 1 1 calc R .
C37 C 0.7808(3) 0.62839(15) 0.48996(19) 0.0147(8) Uani 1 1 d . .
C38 C 0.8439(3) 0.59691(15) 0.4764(2) 0.0161(8) Uani 1 1 d . .
C39 C 0.8746(3) 0.68846(16) 0.4625(2) 0.0212(9) Uani 1 1 d . .
C40 C 0.8008(3) 0.68214(16) 0.4823(2) 0.0185(8) Uani 1 1 d . .
H40 H 0.765837 0.710194 0.490363 0.022 Uiso 1 1 calc R .
C41 C 0.2721(3) 0.63723(15) 0.4388(2) 0.0163(8) Uani 1 1 d . .
C42 C 0.2047(3) 0.64101(16) 0.4677(2) 0.0188(8) Uani 1 1 d . .
C43 C 0.1559(3) 0.68328(17) 0.3561(2) 0.0231(9) Uani 1 1 d . .
C44 C 0.2412(3) 0.66196(16) 0.3729(2) 0.0189(8) Uani 1 1 d . .
H44 H 0.277098 0.663152 0.344108 0.023 Uiso 1 1 calc R .
Br51 Br 0.67139(4) 0.57145(2) 0.05496(3) 0.04212(14) Uani 1 1 d . .
Br52 Br 0.55081(3) 0.36847(2) 0.14148(3) 0.03250(12) Uani 1 1 d . .
Br53 Br 1.38655(3) 0.47840(2) 0.18010(2) 0.02344(10) Uani 1 1 d . .
Br54 Br 1.35976(3) 0.30004(2) 0.35879(2) 0.03015(11) Uani 1 1 d . .
S51 S 0.56769(8) 0.48089(5) 0.09361(6) 0.0274(3) Uani 1 1 d . .
S52 S 1.41918(7) 0.38772(4) 0.28011(5) 0.0227(2) Uani 1 1 d . .
F51 F 0.92124(17) 0.43067(10) 0.32763(12) 0.0226(5) Uani 1 1 d . .
F52 F 1.07026(16) 0.41457(10) 0.36108(12) 0.0245(6) Uani 1 1 d . .
F53 F 0.9851(2) 0.33507(12) 0.38254(14) 0.0381(7) Uani 1 1 d . .
F54 F 1.03603(18) 0.32065(10) 0.29833(14) 0.0314(6) Uani 1 1 d . .
F55 F 0.8756(2) 0.27290(11) 0.28730(16) 0.0447(8) Uani 1 1 d . .
F56 F 0.8084(2) 0.34608(13) 0.28876(17) 0.0450(8) Uani 1 1 d . .
F57 F 0.85867(19) 0.32912(10) 0.20757(13) 0.0308(6) Uani 1 1 d . .
N51 N 0.9076(2) 0.43830(13) 0.19644(17) 0.0168(7) Uani 1 1 d . .
N52 N 1.0729(2) 0.42464(13) 0.23665(16) 0.0151(7) Uani 1 1 d . .
C51 C 0.9103(3) 0.45594(15) 0.1363(2) 0.0152(8) Uani 1 1 d . .
C52 C 0.8237(3) 0.47144(16) 0.0829(2) 0.0174(8) Uani 1 1 d . .
C53 C 0.8282(3) 0.49162(17) 0.0238(2) 0.0189(9) Uani 1 1 d . .
H53 H 0.771786 0.502506 -0.010688 0.023 Uiso 1 1 calc R .
C54 C 0.9127(3) 0.49727(16) 0.0108(2) 0.0163(8) Uani 1 1 d . .
C55 C 0.9969(3) 0.47928(16) 0.0610(2) 0.0156(8) Uani 1 1 d . .
C56 C 0.9947(3) 0.45896(15) 0.1237(2) 0.0151(8) Uani 1 1 d . .
C57 C 1.0760(3) 0.44071(15) 0.1761(2) 0.0148(8) Uani 1 1 d . .
C58 C 1.1627(3) 0.43831(15) 0.1627(2) 0.0159(8) Uani 1 1 d . .
C59 C 1.1625(3) 0.45725(16) 0.1012(2) 0.0178(8) Uani 1 1 d . .
H59 H 1.218377 0.454591 0.091645 0.021 Uiso 1 1 calc R .
C60 C 0.9165(3) 0.51932(16) -0.0507(2) 0.0166(8) Uani 1 1 d . .
C71 C 0.9897(3) 0.42486(15) 0.2423(2) 0.0152(8) Uani 1 1 d . .
C73 C 0.9866(3) 0.40501(17) 0.3106(2) 0.0180(8) Uani 1 1 d . .
C74 C 0.9710(3) 0.34612(18) 0.3159(2) 0.0241(9) Uani 1 1 d . .
C75 C 0.8760(3) 0.32344(19) 0.2737(2) 0.0278(10) Uani 1 1 d . .
C79 C 0.7332(3) 0.46494(17) 0.0929(2) 0.0184(8) Uani 1 1 d . .
C80 C 0.6669(3) 0.50205(18) 0.0806(2) 0.0245(10) Uani 1 1 d . .
C81 C 0.6172(3) 0.42077(17) 0.1164(2) 0.0206(9) Uani 1 1 d . .
C82 C 0.7041(3) 0.41731(17) 0.1139(2) 0.0198(9) Uani 1 1 d . .
H82 H 0.741152 0.386733 0.124838 0.024 Uiso 1 1 calc R .
C83 C 1.2475(3) 0.41362(16) 0.2117(2) 0.0160(8) Uani 1 1 d . .
C84 C 1.3377(3) 0.42623(16) 0.2208(2) 0.0194(9) Uani 1 1 d . .
C85 C 1.3313(3) 0.35366(16) 0.2942(2) 0.0208(9) Uani 1 1 d . .
C86 C 1.2451(3) 0.37066(16) 0.2555(2) 0.0200(9) Uani 1 1 d . .
H86 H 1.189144 0.355920 0.257091 0.024 Uiso 1 1 calc R .
C101 C 0.3703(6) 0.7250(4) 0.6398(7) 0.146(4) Uani 1 1 d D U
H10A H 0.379116 0.694240 0.615214 0.218 Uiso 1 1 calc GR .
H10B H 0.358240 0.714176 0.680867 0.218 Uiso 1 1 calc GR .
H10C H 0.426608 0.746549 0.653249 0.218 Uiso 1 1 calc GR .
C102 C 0.2809(11) 0.7589(4) 0.5897(4) 0.186(6) Uani 1 1 d D U
H10D H 0.222226 0.739478 0.580934 0.223 Uiso 1 1 calc R .
H10E H 0.276504 0.792513 0.611457 0.223 Uiso 1 1 calc R .
C103 C 0.2977(7) 0.7683(3) 0.5215(4) 0.106(3) Uani 1 1 d D U
H10F H 0.360325 0.783203 0.530308 0.127 Uiso 1 1 calc R .
H10G H 0.291833 0.735492 0.495561 0.127 Uiso 1 1 calc R .
C104 C 0.2206(9) 0.8073(3) 0.4817(6) 0.123(4) Uani 1 1 d D U
H10H H 0.159735 0.790744 0.474846 0.147 Uiso 1 1 calc R .
H10I H 0.225716 0.837841 0.511750 0.147 Uiso 1 1 calc R .
C105 C 0.2175(6) 0.8268(4) 0.4151(5) 0.097(3) Uani 1 1 d D U
H10J H 0.214134 0.797355 0.384541 0.146 Uiso 1 1 calc GR .
H10K H 0.273800 0.847085 0.421109 0.146 Uiso 1 1 calc GR .
H10L H 0.162444 0.848860 0.395195 0.146 Uiso 1 1 calc GR .

loop_
_atom_site_aniso_label
_atom_site_aniso_U_11
_atom_site_aniso_U_22
_atom_site_aniso_U_33
_atom_site_aniso_U_23
_atom_site_aniso_U_13
_atom_site_aniso_U_12
Br1 0.0184(2) 0.0313(2) 0.0220(2) 0.00365(18) 0.01013(17) 0.00154(17)
Br2 0.0272(2) 0.0329(3) 0.0231(2) 0.00989(19) -0.00016(18) 0.00429(19)
Br3 0.0287(2) 0.0238(2) 0.0279(2) -0.00255(18) 0.01403(19) 0.00271(18)
Br4 0.0357(3) 0.0355(3) 0.0544(3) 0.0129(2) 0.0281(3) -0.0059(2)
Br5 0.01551(19) 0.0183(2) 0.0240(2) 0.00240(16) 0.00744(16) 0.00154(15)
Br6 0.0360(3) 0.0199(2) 0.0627(3) 0.0011(2) 0.0358(3) -0.00446(19)
Br7 0.0270(2) 0.0350(3) 0.0305(2) 0.0083(2) 0.0183(2) 0.00749(19)
Br8 0.0256(2) 0.0384(3) 0.0382(3) 0.0185(2) -0.0005(2) 0.0045(2)
S1 0.0118(5) 0.0255(6) 0.0232(5) 0.0041(4) 0.0045(4) 0.0036(4)
S2 0.0214(5) 0.0336(6) 0.0302(6) 0.0063(5) 0.0179(5) 0.0027(5)
S3 0.0161(5) 0.0209(5) 0.0300(6) 0.0024(4) 0.0145(4) -0.0008(4)
S4 0.0143(5) 0.0268(6) 0.0393(7) 0.0110(5) 0.0118(5) 0.0063(4)
F1 0.0292(15) 0.0366(16) 0.0541(19) 0.0296(14) 0.0270(14) 0.0210(12)
F2 0.0320(14) 0.0177(12) 0.0240(13) 0.0026(10) 0.0108(11) -0.0070(11)
F3 0.0446(19) 0.069(2) 0.0305(16) -0.0042(16) 0.0003(14) -0.0333(17)
F4 0.0384(17) 0.055(2) 0.0241(15) 0.0230(14) 0.0057(13) 0.0074(14)
F5 0.094(3) 0.0365(18) 0.0403(19) 0.0042(15) 0.0336(19) 0.0237(18)
F6 0.092(3) 0.067(2) 0.0249(16) -0.0049(16) 0.0260(18) 0.013(2)
F7 0.0349(18) 0.066(2) 0.067(2) -0.0153(19) 0.0300(17) -0.0026(16)
F8 0.0201(12) 0.0200(12) 0.0193(12) 0.0031(10) 0.0110(10) 0.0012(10)
F9 0.0153(12) 0.0238(13) 0.0184(12) 0.0061(10) 0.0008(10) -0.0001(10)
F10 0.0299(14) 0.0177(13) 0.0257(14) 0.0084(10) 0.0062(11) 0.0029(10)
F11 0.0290(14) 0.0245(14) 0.0361(15) -0.0043(12) 0.0195(12) 0.0003(11)
F12 0.0420(17) 0.0293(15) 0.0189(13) 0.0040(11) 0.0037(12) -0.0031(12)
F13 0.0192(13) 0.0402(16) 0.0295(14) -0.0012(12) 0.0050(11) -0.0042(12)
F14 0.0426(17) 0.0218(14) 0.0345(16) -0.0063(12) 0.0039(13) -0.0063(12)
N1 0.0121(16) 0.0191(17) 0.0143(16) 0.0027(14) 0.0036(13) 0.0021(13)
N2 0.0137(16) 0.0156(17) 0.0181(17) -0.0001(14) 0.0069(14) -0.0008(13)
N3 0.0131(16) 0.0173(17) 0.0177(17) 0.0011(14) 0.0071(14) -0.0008(13)
N4 0.0128(16) 0.0116(16) 0.0211(18) 0.0019(13) 0.0071(14) 0.0017(13)
C1 0.0144(19) 0.017(2) 0.0150(19) 0.0008(16) 0.0060(16) 0.0021(15)
C2 0.0099(18) 0.018(2) 0.0144(19) -0.0025(16) 0.0036(15) 0.0011(15)
C3 0.0112(18) 0.0152(19) 0.017(2) 0.0008(16) 0.0047(15) -0.0005(15)
C4 0.0116(18) 0.0120(18) 0.0141(19) -0.0034(15) 0.0040(15) 0.0014(14)
C5 0.0106(18) 0.0149(19) 0.0154(19) -0.0010(15) 0.0052(15) 0.0004(15)
C6 0.0128(18) 0.0122(18) 0.0128(18) -0.0014(15) 0.0037(15) 0.0005(15)
C7 0.0149(19) 0.0150(19) 0.0136(19) -0.0005(15) 0.0059(16) -0.0006(15)
C8 0.0108(18) 0.017(2) 0.0156(19) 0.0000(16) 0.0062(15) 0.0003(15)
C9 0.0107(18) 0.017(2) 0.0159(19) -0.0021(16) 0.0045(15) 0.0010(15)
C10 0.0115(18) 0.0141(19) 0.0151(19) -0.0007(15) 0.0063(15) -0.0002(15)
C11 0.0108(18) 0.017(2) 0.0133(19) -0.0001(15) 0.0052(15) -0.0008(15)
C12 0.0092(18) 0.019(2) 0.017(2) 0.0019(16) 0.0045(15) 0.0014(15)
C13 0.0096(18) 0.018(2) 0.0158(19) 0.0001(16) 0.0044(15) -0.0013(15)
C14 0.0143(19) 0.0144(19) 0.0125(18) -0.0007(15) 0.0057(15) 0.0005(15)
C15 0.0133(18) 0.0142(19) 0.0131(19) -0.0004(15) 0.0062(15) -0.0001(15)
C16 0.0103(18) 0.0151(19) 0.0143(19) -0.0005(15) 0.0053(15) -0.0004(15)
C17 0.0107(18) 0.0136(19) 0.0145(19) -0.0013(15) 0.0058(15) 0.0000(15)
C18 0.0099(18) 0.016(2) 0.018(2) -0.0019(16) 0.0055(15) 0.0005(15)
C19 0.0111(18) 0.017(2) 0.0158(19) -0.0003(16) 0.0060(15) 0.0014(15)
C20 0.0130(19) 0.0111(18) 0.0155(19) 0.0000(15) 0.0055(15) 0.0012(15)
C21 0.019(2) 0.017(2) 0.0141(19) 0.0021(16) 0.0073(16) 0.0017(16)
C22 0.0139(19) 0.0129(19) 0.0141(19) -0.0004(15) 0.0052(15) -0.0006(15)
C23 0.016(2) 0.018(2) 0.025(2) 0.0050(17) 0.0080(17) 0.0040(16)
C24 0.023(2) 0.030(3) 0.018(2) 0.0076(19) -0.0004(18) -0.0058(19)
C25 0.051(3) 0.032(3) 0.021(2) -0.001(2) 0.016(2) 0.002(2)
C26 0.0109(19) 0.020(2) 0.016(2) 0.0032(16) 0.0045(16) 0.0009(15)
C27 0.020(2) 0.019(2) 0.021(2) 0.0049(17) 0.0091(17) 0.0019(17)
C28 0.027(2) 0.019(2) 0.019(2) 0.0000(17) 0.0036(18) -0.0036(18)
C29 0.0131(19) 0.018(2) 0.016(2) 0.0026(16) 0.0040(16) 0.0016(15)
C30 0.0117(19) 0.022(2) 0.0147(19) 0.0029(16) 0.0043(15) -0.0008(16)
C31 0.019(2) 0.016(2) 0.020(2) 0.0030(16) 0.0048(17) 0.0007(16)
C32 0.0131(19) 0.021(2) 0.018(2) 0.0044(17) 0.0062(16) -0.0002(16)
C33 0.0111(18) 0.023(2) 0.0134(19) 0.0036(16) 0.0040(15) 0.0014(16)
C34 0.0138(19) 0.021(2) 0.019(2) 0.0029(17) 0.0062(16) 0.0002(16)
C35 0.018(2) 0.028(2) 0.027(2) 0.0089(19) 0.0118(18) 0.0002(18)
C36 0.017(2) 0.023(2) 0.019(2) 0.0035(17) 0.0080(17) 0.0015(17)
C37 0.0118(18) 0.019(2) 0.0127(19) 0.0029(15) 0.0035(15) 0.0014(15)
C38 0.0139(19) 0.015(2) 0.020(2) 0.0015(16) 0.0064(16) -0.0014(15)
C39 0.020(2) 0.019(2) 0.029(2) 0.0036(18) 0.0127(18) -0.0046(17)
C40 0.015(2) 0.020(2) 0.022(2) 0.0020(17) 0.0084(17) 0.0003(16)
C41 0.0114(19) 0.015(2) 0.023(2) 0.0017(16) 0.0058(16) -0.0005(15)
C42 0.015(2) 0.020(2) 0.022(2) 0.0034(17) 0.0074(17) 0.0029(16)
C43 0.017(2) 0.023(2) 0.026(2) 0.0082(18) 0.0029(18) 0.0012(17)
C44 0.0145(19) 0.020(2) 0.022(2) 0.0006(17) 0.0067(17) 0.0005(16)
Br51 0.0378(3) 0.0337(3) 0.0660(4) 0.0235(3) 0.0321(3) 0.0136(2)
Br52 0.0310(3) 0.0287(2) 0.0471(3) -0.0052(2) 0.0254(2) -0.0071(2)
Br53 0.0188(2) 0.0287(2) 0.0229(2) -0.00006(18) 0.00761(17) -0.00269(17)
Br54 0.0395(3) 0.0255(2) 0.0212(2) 0.00541(18) 0.0055(2) 0.0078(2)
S51 0.0176(5) 0.0338(6) 0.0349(6) 0.0091(5) 0.0145(5) 0.0063(5)
S52 0.0156(5) 0.0290(6) 0.0207(5) 0.0008(4) 0.0028(4) 0.0051(4)
F51 0.0222(13) 0.0293(14) 0.0192(12) 0.0016(10) 0.0111(10) 0.0041(10)
F52 0.0178(12) 0.0393(15) 0.0129(12) 0.0019(11) 0.0012(10) -0.0054(11)
F53 0.0475(18) 0.0422(17) 0.0213(14) 0.0085(12) 0.0084(13) -0.0071(14)
F54 0.0282(14) 0.0264(14) 0.0415(16) 0.0072(12) 0.0148(13) 0.0070(11)
F55 0.057(2) 0.0259(16) 0.0494(19) 0.0037(14) 0.0168(16) -0.0173(14)
F56 0.0279(15) 0.053(2) 0.063(2) -0.0246(16) 0.0270(15) -0.0137(14)
F57 0.0328(15) 0.0302(15) 0.0276(14) -0.0019(12) 0.0084(12) -0.0013(12)
N51 0.0143(17) 0.0199(18) 0.0148(17) -0.0001(14) 0.0037(14) 0.0011(14)
N52 0.0144(16) 0.0171(17) 0.0122(16) -0.0017(13) 0.0026(13) -0.0017(13)
C51 0.0149(19) 0.015(2) 0.0150(19) -0.0014(15) 0.0049(16) 0.0001(15)
C52 0.0120(19) 0.024(2) 0.017(2) -0.0007(17) 0.0052(16) 0.0004(16)
C53 0.0134(19) 0.025(2) 0.017(2) 0.0023(17) 0.0040(16) 0.0026(16)
C54 0.0147(19) 0.018(2) 0.0143(19) -0.0018(16) 0.0032(16) -0.0003(16)
C55 0.0117(19) 0.018(2) 0.0158(19) -0.0024(16) 0.0031(16) 0.0001(15)
C56 0.0130(19) 0.0162(19) 0.0148(19) 0.0004(16) 0.0036(15) 0.0019(15)
C57 0.0154(19) 0.0146(19) 0.0138(19) -0.0037(15) 0.0043(15) -0.0022(15)
C58 0.0117(19) 0.0154(19) 0.019(2) -0.0008(16) 0.0030(16) -0.0003(15)
C59 0.0116(19) 0.024(2) 0.017(2) -0.0020(17) 0.0042(16) 0.0017(16)
C60 0.016(2) 0.019(2) 0.0133(19) -0.0003(16) 0.0037(16) 0.0008(16)
C71 0.0163(19) 0.016(2) 0.0143(19) 0.0000(15) 0.0062(16) -0.0017(15)
C73 0.0112(19) 0.027(2) 0.015(2) -0.0001(17) 0.0029(16) -0.0003(16)
C74 0.025(2) 0.025(2) 0.024(2) 0.0083(18) 0.0110(19) 0.0037(18)
C75 0.028(2) 0.031(3) 0.028(2) -0.005(2) 0.014(2) -0.004(2)
C79 0.014(2) 0.029(2) 0.0100(19) 0.0011(16) 0.0020(16) 0.0006(17)
C80 0.020(2) 0.028(2) 0.028(2) 0.0082(19) 0.0120(19) 0.0043(18)
C81 0.021(2) 0.024(2) 0.018(2) -0.0015(17) 0.0082(17) -0.0023(17)
C82 0.014(2) 0.027(2) 0.016(2) -0.0011(17) 0.0035(16) 0.0020(17)
C83 0.0157(19) 0.018(2) 0.0136(19) -0.0015(16) 0.0052(16) 0.0021(16)
C84 0.018(2) 0.021(2) 0.017(2) -0.0010(17) 0.0040(17) 0.0041(17)
C85 0.024(2) 0.019(2) 0.017(2) 0.0026(17) 0.0050(17) 0.0051(17)
C86 0.020(2) 0.022(2) 0.017(2) -0.0028(17) 0.0062(17) 0.0003(17)
C101 0.060(6) 0.093(7) 0.257(12) -0.095(7) 0.023(7) -0.046(5)
C102 0.417(18) 0.065(6) 0.046(5) -0.010(4) 0.045(8) -0.077(9)
C103 0.127(8) 0.063(5) 0.126(7) -0.039(4) 0.043(6) -0.079(5)
C104 0.187(11) 0.050(5) 0.130(8) -0.007(5) 0.054(8) -0.042(6)
C105 0.083(6) 0.070(6) 0.127(7) 0.005(5) 0.025(6) -0.001(5)

loop_
_atom_type_symbol
_atom_type_description
_atom_type_scat_dispersion_real
_atom_type_scat_dispersion_imag
_atom_type_scat_source
C C 0.0033 0.0016 'International Tables Vol C Tables 4.2.6.8 and 6.1.1.4'
H H 0.0000 0.0000 'International Tables Vol C Tables 4.2.6.8 and 6.1.1.4'
Br Br -0.2901 2.4595 'International Tables Vol C Tables 4.2.6.8 and 6.1.1.4'
F F 0.0171 0.0103 'International Tables Vol C Tables 4.2.6.8 and 6.1.1.4'
N N 0.0061 0.0033 'International Tables Vol C Tables 4.2.6.8 and 6.1.1.4'
S S 0.1246 0.1234 'International Tables Vol C Tables 4.2.6.8 and 6.1.1.4'

loop_
_exptl_crystal_face_index_h
_exptl_crystal_face_index_k
_exptl_crystal_face_index_l
_exptl_crystal_face_perp_dist
17 4 -25 0.0067
0 -36 -4 0.0044
-2 35 7 0.0254
19 -2 4 0.1035
-17 -4 25 0.0213
-8 5 -22 0.1291

loop_
_geom_angle_atom_site_label_1
_geom_angle_atom_site_label_2
_geom_angle_atom_site_label_3
_geom_angle
_geom_angle_site_symmetry_1
_geom_angle_site_symmetry_3
C31 S1 C30 90.10(19) . .
C34 S2 C35 90.4(2) . .
C38 S3 C39 90.34(19) . .
C43 S4 C42 90.7(2) . .
C21 N1 C1 115.9(3) . .
C21 N2 C7 115.1(3) . .
C22 N3 C14 115.4(3) . .
C22 N4 C20 115.8(3) . .
N1 C1 C2 120.1(3) . .
N1 C1 C6 120.7(3) . .
C6 C1 C2 119.1(3) . .
C1 C2 C29 120.9(3) . .
C3 C2 C1 117.9(3) . .
C3 C2 C29 121.2(4) . .
C2 C3 H3 118.0 . .
C2 C3 C4 124.0(4) . .
C4 C3 H3 118.0 . .
C3 C4 C5 118.3(3) . .
C11 C4 C3 122.9(3) . .
C11 C4 C5 118.8(3) . .
C6 C5 C4 118.8(3) . .
C6 C5 C10 119.2(3) . .
C10 C5 C4 122.0(3) . .
C5 C6 C1 121.6(3) . .
C5 C6 C7 121.3(3) . .
C7 C6 C1 116.9(3) . .
N2 C7 C6 121.4(3) . .
N2 C7 C8 119.7(3) . .
C6 C7 C8 118.8(3) . .
C7 C8 C33 119.9(3) . .
C9 C8 C7 119.1(3) . .
C9 C8 C33 120.7(3) . .
C8 C9 H9 118.5 . .
C8 C9 C10 123.0(4) . .
C10 C9 H9 118.5 . .
C5 C10 C9 118.2(3) . .
C5 C10 C17 119.3(3) . .
C17 C10 C9 122.3(3) . .
C4 C11 C12 122.2(3) . .
C4 C11 C16 119.2(3) . .
C16 C11 C12 118.6(3) . .
C11 C12 H12 118.3 . .
C13 C12 C11 123.4(4) . .
C13 C12 H12 118.3 . .
C12 C13 C14 118.2(3) . .
C12 C13 C37 121.1(3) . .
C14 C13 C37 120.7(3) . .
N3 C14 C13 119.8(3) . .
N3 C14 C15 120.8(3) . .
C15 C14 C13 119.4(3) . .
C14 C15 C16 121.7(3) . .
C14 C15 C20 117.5(3) . .
C16 C15 C20 120.7(3) . .
C15 C16 C11 118.3(3) . .
C15 C16 C17 119.5(3) . .
C17 C16 C11 122.2(3) . .
C10 C17 C18 123.4(3) . .
C16 C17 C10 118.5(3) . .
C16 C17 C18 118.1(3) . .
C17 C18 H18 118.1 . .
C19 C18 C17 123.8(4) . .
C19 C18 H18 118.1 . .
C18 C19 C20 117.9(3) . .
C18 C19 C41 122.2(3) . .
C20 C19 C41 120.0(3) . .
N4 C20 C15 120.5(3) . .
N4 C20 C19 119.9(3) . .
C15 C20 C19 119.7(3) . .
N1 C21 N2 129.9(4) . .
N1 C21 C23 115.3(3) . .
N2 C21 C23 114.7(3) . .
N3 C22 C26 115.2(3) . .
N4 C22 N3 129.9(4) . .
N4 C22 C26 114.9(3) . .
F1 C23 C21 109.9(3) . .
F1 C23 C24 105.9(3) . .
F2 C23 F1 108.2(3) . .
F2 C23 C21 111.2(3) . .
F2 C23 C24 107.2(3) . .
C21 C23 C24 114.2(3) . .
F3 C24 F4 108.4(4) . .
F3 C24 C23 108.5(4) . .
F3 C24 C25 107.4(4) . .
F4 C24 C23 107.7(4) . .
F4 C24 C25 106.8(4) . .
C25 C24 C23 117.7(4) . .
F5 C25 F6 107.5(4) . .
F5 C25 C24 110.8(4) . .
F6 C25 C24 109.2(4) . .
F7 C25 F5 108.5(5) . .
F7 C25 F6 108.4(4) . .
F7 C25 C24 112.4(4) . .
F8 C26 C22 110.3(3) . .
F8 C26 C27 107.2(3) . .
F9 C26 F8 108.1(3) . .
F9 C26 C22 110.1(3) . .
F9 C26 C27 105.5(3) . .
C22 C26 C27 115.4(3) . .
F10 C27 C26 107.8(3) . .
F10 C27 C28 106.7(3) . .
F11 C27 F10 107.7(3) . .
F11 C27 C26 108.8(3) . .
F11 C27 C28 107.6(3) . .
C28 C27 C26 117.8(3) . .
F12 C28 F14 108.2(3) . .
F12 C28 C27 110.5(3) . .
F13 C28 F12 108.2(4) . .
F13 C28 F14 108.3(4) . .
F13 C28 C27 112.0(3) . .
F14 C28 C27 109.5(4) . .
C30 C29 C2 125.8(4) . .
C30 C29 C32 110.2(3) . .
C32 C29 C2 124.0(3) . .
S1 C30 Br1 116.4(2) . .
C29 C30 Br1 129.7(3) . .
C29 C30 S1 113.8(3) . .
S1 C31 Br2 119.6(2) . .
C32 C31 Br2 126.9(3) . .
C32 C31 S1 113.5(3) . .
C29 C32 H32 123.8 . .
C31 C32 C29 112.4(4) . .
C31 C32 H32 123.8 . .
C34 C33 C8 122.3(4) . .
C34 C33 C36 111.7(3) . .
C36 C33 C8 126.0(4) . .
S2 C34 Br3 118.0(2) . .
C33 C34 Br3 129.0(3) . .
C33 C34 S2 112.9(3) . .
S2 C35 Br4 119.6(2) . .
C36 C35 Br4 127.2(4) . .
C36 C35 S2 113.2(3) . .
C33 C36 H36 124.1 . .
C35 C36 C33 111.8(4) . .
C35 C36 H36 124.1 . .
C38 C37 C13 125.7(4) . .
C38 C37 C40 110.5(3) . .
C40 C37 C13 123.8(4) . .
S3 C38 Br5 116.3(2) . .
C37 C38 Br5 130.1(3) . .
C37 C38 S3 113.5(3) . .
S3 C39 Br6 121.2(2) . .
C40 C39 Br6 125.9(3) . .
C40 C39 S3 112.9(3) . .
C37 C40 H40 123.6 . .
C39 C40 C37 112.8(4) . .
C39 C40 H40 123.6 . .
C42 C41 C19 125.3(4) . .
C42 C41 C44 110.3(4) . .
C44 C41 C19 124.3(3) . .
S4 C42 Br7 116.6(2) . .
C41 C42 Br7 130.2(3) . .
C41 C42 S4 113.2(3) . .
S4 C43 Br8 120.3(2) . .
C44 C43 Br8 126.8(3) . .
C44 C43 S4 113.0(3) . .
C41 C44 H44 123.6 . .
C43 C44 C41 112.8(4) . .
C43 C44 H44 123.6 . .
C81 S51 C80 90.0(2) . .
C85 S52 C84 90.2(2) . .
C71 N51 C51 115.1(3) . .
C71 N52 C57 116.1(3) . .
N51 C51 C52 118.8(3) . .
N51 C51 C56 121.7(4) . .
C56 C51 C52 119.5(4) . .
C51 C52 C79 120.5(4) . .
C53 C52 C51 118.1(4) . .
C53 C52 C79 121.4(4) . .
C52 C53 H53 118.2 . .
C52 C53 C54 123.6(4) . .
C54 C53 H53 118.2 . .
C55 C54 C53 118.6(4) . .
C55 C54 C60 118.4(4) . .
C60 C54 C53 123.0(4) . .
C54 C55 C56 119.0(4) . .
C54 C55 C60 122.3(4) . 3_765
C60 C55 C56 118.7(4) 3_765 .
C51 C56 C55 121.1(4) . .
C51 C56 C57 116.9(4) . .
C57 C56 C55 122.0(4) . .
N52 C57 C56 120.8(3) . .
N52 C57 C58 120.5(4) . .
C56 C57 C58 118.7(3) . .
C57 C58 C83 121.6(4) . .
C59 C58 C57 117.8(4) . .
C59 C58 C83 120.5(4) . .
C58 C59 H59 118.0 . .
C58 C59 C60 124.0(4) . 3_765
C60 C59 H59 118.0 3_765 .
C54 C60 C59 122.6(4) . 3_765
C55 C60 C54 119.2(4) 3_765 .
C55 C60 C59 118.2(4) 3_765 3_765
N51 C71 C73 115.0(3) . .
N52 C71 N51 129.3(4) . .
N52 C71 C73 115.7(3) . .
F51 C73 F52 107.0(3) . .
F51 C73 C71 110.8(3) . .
F51 C73 C74 108.2(3) . .
F52 C73 C71 109.1(3) . .
F52 C73 C74 104.4(3) . .
C71 C73 C74 116.8(3) . .
F53 C74 C73 107.8(4) . .
F53 C74 C75 106.3(3) . .
F54 C74 F53 108.3(3) . .
F54 C74 C73 108.0(3) . .
F54 C74 C75 107.8(4) . .
C75 C74 C73 118.3(4) . .
F55 C75 C74 109.1(4) . .
F56 C75 F55 108.4(4) . .
F56 C75 C74 111.4(4) . .
F57 C75 F55 108.5(4) . .
F57 C75 F56 108.5(4) . .
F57 C75 C74 110.9(4) . .
C80 C79 C52 125.0(4) . .
C80 C79 C82 111.5(4) . .
C82 C79 C52 123.5(4) . .
S51 C80 Br51 118.0(2) . .
C79 C80 Br51 128.7(3) . .
C79 C80 S51 113.3(3) . .
S51 C81 Br52 119.6(2) . .
C82 C81 Br52 127.2(3) . .
C82 C81 S51 113.2(3) . .
C79 C82 H82 123.9 . .
C81 C82 C79 112.1(4) . .
C81 C82 H82 123.9 . .
C84 C83 C58 126.2(4) . .
C84 C83 C86 110.3(4) . .
C86 C83 C58 123.5(4) . .
S52 C84 Br53 115.5(2) . .
C83 C84 Br53 130.8(3) . .
C83 C84 S52 113.8(3) . .
S52 C85 Br54 120.3(2) . .
C86 C85 Br54 126.6(3) . .
C86 C85 S52 113.1(3) . .
C83 C86 H86 123.7 . .
C85 C86 C83 112.6(4) . .
C85 C86 H86 123.7 . .
H10A C101 H10B 109.5 . .
H10A C101 H10C 109.5 . .
H10B C101 H10C 109.5 . .
C102 C101 H10A 109.5 . .
C102 C101 H10B 109.5 . .
C102 C101 H10C 109.5 . .
C101 C102 H10D 110.3 . .
C101 C102 H10E 110.3 . .
H10D C102 H10E 108.6 . .
C103 C102 C101 107.0(11) . .
C103 C102 H10D 110.3 . .
C103 C102 H10E 110.3 . .
C102 C103 H10F 110.9 . .
C102 C103 H10G 110.9 . .
H10F C103 H10G 108.9 . .
C104 C103 C102 104.3(10) . .
C104 C103 H10F 110.9 . .
C104 C103 H10G 110.9 . .
C103 C104 H10H 107.5 . .
C103 C104 H10I 107.5 . .
H10H C104 H10I 107.0 . .
C105 C104 C103 119.4(10) . .
C105 C104 H10H 107.5 . .
C105 C104 H10I 107.5 . .
C104 C105 H10J 109.5 . .
C104 C105 H10K 109.5 . .
C104 C105 H10L 109.5 . .
H10J C105 H10K 109.5 . .
H10J C105 H10L 109.5 . .
H10K C105 H10L 109.5 . .

loop_
_geom_bond_atom_site_label_1
_geom_bond_atom_site_label_2
_geom_bond_distance
_geom_bond_site_symmetry_2
Br1 C30 1.878(4) .
Br2 C31 1.870(4) .
Br3 C34 1.867(4) .
Br4 C35 1.864(4) .
Br5 C38 1.880(4) .
Br6 C39 1.870(4) .
Br7 C42 1.874(4) .
Br8 C43 1.872(4) .
S1 C30 1.717(4) .
S1 C31 1.714(4) .
S2 C34 1.723(4) .
S2 C35 1.728(5) .
S3 C38 1.716(4) .
S3 C39 1.723(4) .
S4 C42 1.713(4) .
S4 C43 1.712(5) .
F1 C23 1.347(5) .
F2 C23 1.342(5) .
F3 C24 1.341(5) .
F4 C24 1.346(5) .
F5 C25 1.326(6) .
F6 C25 1.329(5) .
F7 C25 1.308(6) .
F8 C26 1.353(4) .
F9 C26 1.350(4) .
F10 C27 1.356(5) .
F11 C27 1.346(5) .
F12 C28 1.330(5) .
F13 C28 1.323(5) .
F14 C28 1.331(5) .
N1 C1 1.344(5) .
N1 C21 1.321(5) .
N2 C7 1.350(5) .
N2 C21 1.325(5) .
N3 C14 1.352(5) .
N3 C22 1.329(5) .
N4 C20 1.347(5) .
N4 C22 1.320(5) .
C1 C2 1.452(5) .
C1 C6 1.422(5) .
C2 C3 1.370(6) .
C2 C29 1.479(5) .
C3 H3 0.9500 .
C3 C4 1.423(5) .
C4 C5 1.427(5) .
C4 C11 1.414(5) .
C5 C6 1.414(5) .
C5 C10 1.421(5) .
C6 C7 1.417(5) .
C7 C8 1.440(5) .
C8 C9 1.364(6) .
C8 C33 1.481(5) .
C9 H9 0.9500 .
C9 C10 1.429(5) .
C10 C17 1.423(5) .
C11 C12 1.430(5) .
C11 C16 1.426(5) .
C12 H12 0.9500 .
C12 C13 1.367(6) .
C13 C14 1.441(5) .
C13 C37 1.477(5) .
C14 C15 1.413(5) .
C15 C16 1.417(5) .
C15 C20 1.423(5) .
C16 C17 1.422(5) .
C17 C18 1.431(5) .
C18 H18 0.9500 .
C18 C19 1.368(6) .
C19 C20 1.452(5) .
C19 C41 1.490(5) .
C21 C23 1.536(6) .
C22 C26 1.528(5) .
C23 C24 1.549(6) .
C24 C25 1.536(7) .
C26 C27 1.546(6) .
C27 C28 1.537(6) .
C29 C30 1.372(5) .
C29 C32 1.439(5) .
C31 C32 1.353(6) .
C32 H32 0.9500 .
C33 C34 1.369(6) .
C33 C36 1.440(6) .
C35 C36 1.357(6) .
C36 H36 0.9500 .
C37 C38 1.368(5) .
C37 C40 1.438(6) .
C39 C40 1.348(6) .
C40 H40 0.9500 .
C41 C42 1.375(5) .
C41 C44 1.437(6) .
C43 C44 1.346(6) .
C44 H44 0.9500 .
Br51 C80 1.872(5) .
Br52 C81 1.872(4) .
Br53 C84 1.882(4) .
Br54 C85 1.869(4) .
S51 C80 1.728(4) .
S51 C81 1.714(5) .
S52 C84 1.726(4) .
S52 C85 1.720(5) .
F51 C73 1.350(5) .
F52 C73 1.364(4) .
F53 C74 1.362(5) .
F54 C74 1.350(5) .
F55 C75 1.331(6) .
F56 C75 1.323(5) .
F57 C75 1.320(5) .
N51 C51 1.351(5) .
N51 C71 1.329(5) .
N52 C57 1.348(5) .
N52 C71 1.326(5) .
C51 C52 1.455(5) .
C51 C56 1.413(5) .
C52 C53 1.364(6) .
C52 C79 1.485(5) .
C53 H53 0.9500 .
C53 C54 1.426(5) .
C54 C55 1.421(5) .
C54 C60 1.425(6) .
C55 C56 1.422(6) .
C55 C60 1.422(5) 3_765
C56 C57 1.415(5) .
C57 C58 1.457(5) .
C58 C59 1.374(6) .
C58 C83 1.482(5) .
C59 H59 0.9500 .
C59 C60 1.427(6) 3_765
C71 C73 1.532(5) .
C73 C74 1.543(6) .
C74 C75 1.526(6) .
C79 C80 1.353(6) .
C79 C82 1.426(6) .
C81 C82 1.357(6) .
C82 H82 0.9500 .
C83 C84 1.369(6) .
C83 C86 1.444(6) .
C85 C86 1.356(6) .
C86 H86 0.9500 .
C101 H10A 0.9800 .
C101 H10B 0.9800 .
C101 H10C 0.9800 .
C101 C102 1.648(14) .
C102 H10D 0.9900 .
C102 H10E 0.9900 .
C102 C103 1.554(12) .
C103 H10F 0.9900 .
C103 H10G 0.9900 .
C103 C104 1.549(12) .
C104 H10H 0.9900 .
C104 H10I 0.9900 .
C104 C105 1.463(12) .
C105 H10J 0.9800 .
C105 H10K 0.9800 .
C105 H10L 0.9800 .

loop_
_geom_torsion_atom_site_label_1
_geom_torsion_atom_site_label_2
_geom_torsion_atom_site_label_3
_geom_torsion_atom_site_label_4
_geom_torsion
_geom_torsion_site_symmetry_1
_geom_torsion_site_symmetry_4
Br2 C31 C32 C29 -176.5(3) . .
Br4 C35 C36 C33 178.5(3) . .
Br6 C39 C40 C37 179.6(3) . .
Br8 C43 C44 C41 -179.6(3) . .
S1 C31 C32 C29 0.8(5) . .
S2 C35 C36 C33 -1.1(5) . .
S3 C39 C40 C37 -0.4(5) . .
S4 C43 C44 C41 0.4(5) . .
F1 C23 C24 F3 65.2(4) . .
F1 C23 C24 F4 -52.0(4) . .
F1 C23 C24 C25 -172.7(4) . .
F2 C23 C24 F3 -179.5(3) . .
F2 C23 C24 F4 63.3(4) . .
F2 C23 C24 C25 -57.4(5) . .
F3 C24 C25 F5 53.8(5) . .
F3 C24 C25 F6 -64.4(5) . .
F3 C24 C25 F7 175.2(4) . .
F4 C24 C25 F5 169.9(4) . .
F4 C24 C25 F6 51.6(5) . .
F4 C24 C25 F7 -68.7(5) . .
F8 C26 C27 F10 59.1(4) . .
F8 C26 C27 F11 175.6(3) . .
F8 C26 C27 C28 -61.6(4) . .
F9 C26 C27 F10 -55.9(4) . .
F9 C26 C27 F11 60.7(4) . .
F9 C26 C27 C28 -176.6(3) . .
F10 C27 C28 F12 170.0(3) . .
F10 C27 C28 F13 -69.2(4) . .
F10 C27 C28 F14 51.0(4) . .
F11 C27 C28 F12 54.6(4) . .
F11 C27 C28 F13 175.4(3) . .
F11 C27 C28 F14 -64.5(4) . .
N1 C1 C2 C3 -178.9(4) . .
N1 C1 C2 C29 -1.2(6) . .
N1 C1 C6 C5 179.5(4) . .
N1 C1 C6 C7 4.4(6) . .
N1 C21 C23 F1 -27.4(5) . .
N1 C21 C23 F2 -147.1(3) . .
N1 C21 C23 C24 91.4(4) . .
N2 C7 C8 C9 -178.5(4) . .
N2 C7 C8 C33 8.3(6) . .
N2 C21 C23 F1 156.8(4) . .
N2 C21 C23 F2 37.1(5) . .
N2 C21 C23 C24 -84.3(4) . .
N3 C14 C15 C16 -178.9(4) . .
N3 C14 C15 C20 0.9(6) . .
N3 C22 C26 F8 30.4(5) . .
N3 C22 C26 F9 149.6(3) . .
N3 C22 C26 C27 -91.3(4) . .
N4 C22 C26 F8 -150.1(3) . .
N4 C22 C26 F9 -30.9(5) . .
N4 C22 C26 C27 88.3(4) . .
C1 N1 C21 N2 -1.2(6) . .
C1 N1 C21 C23 -176.2(3) . .
C1 C2 C3 C4 -2.8(6) . .
C1 C2 C29 C30 146.6(4) . .
C1 C2 C29 C32 -32.8(6) . .
C1 C6 C7 N2 -3.6(6) . .
C1 C6 C7 C8 172.2(3) . .
C2 C1 C6 C5 1.7(6) . .
C2 C1 C6 C7 -173.4(3) . .
C2 C3 C4 C5 6.1(6) . .
C2 C3 C4 C11 -176.5(4) . .
C2 C29 C30 Br1 -1.5(7) . .
C2 C29 C30 S1 -179.1(3) . .
C2 C29 C32 C31 178.8(4) . .
C3 C2 C29 C30 -35.8(6) . .
C3 C2 C29 C32 144.8(4) . .
C3 C4 C5 C6 -5.3(5) . .
C3 C4 C5 C10 173.4(4) . .
C3 C4 C11 C12 9.5(6) . .
C3 C4 C11 C16 -172.9(4) . .
C4 C5 C6 C1 1.6(6) . .
C4 C5 C6 C7 176.5(3) . .
C4 C5 C10 C9 -174.1(4) . .
C4 C5 C10 C17 1.5(6) . .
C4 C11 C12 C13 179.4(4) . .
C4 C11 C16 C15 176.7(4) . .
C4 C11 C16 C17 -2.5(6) . .
C5 C4 C11 C12 -173.1(4) . .
C5 C4 C11 C16 4.5(5) . .
C5 C6 C7 N2 -178.6(4) . .
C5 C6 C7 C8 -2.9(6) . .
C5 C10 C17 C16 0.6(5) . .
C5 C10 C17 C18 -178.9(4) . .
C6 C1 C2 C3 -1.1(6) . .
C6 C1 C2 C29 176.6(4) . .
C6 C5 C10 C9 4.6(5) . .
C6 C5 C10 C17 -179.8(4) . .
C6 C7 C8 C9 5.7(6) . .
C6 C7 C8 C33 -167.5(4) . .
C7 N2 C21 N1 2.0(6) . .
C7 N2 C21 C23 177.0(3) . .
C7 C8 C9 C10 -3.4(6) . .
C7 C8 C33 C34 124.9(4) . .
C7 C8 C33 C36 -52.3(6) . .
C8 C9 C10 C5 -1.8(6) . .
C8 C9 C10 C17 -177.2(4) . .
C8 C33 C34 Br3 -1.3(6) . .
C8 C33 C34 S2 -177.5(3) . .
C8 C33 C36 C35 178.1(4) . .
C9 C8 C33 C34 -48.2(6) . .
C9 C8 C33 C36 134.5(4) . .
C9 C10 C17 C16 176.0(4) . .
C9 C10 C17 C18 -3.5(6) . .
C10 C5 C6 C1 -177.1(4) . .
C10 C5 C6 C7 -2.3(6) . .
C10 C17 C18 C19 175.0(4) . .
C11 C4 C5 C6 177.2(3) . .
C11 C4 C5 C10 -4.1(6) . .
C11 C12 C13 C14 3.3(6) . .
C11 C12 C13 C37 -175.3(4) . .
C11 C16 C17 C10 -0.1(6) . .
C11 C16 C17 C18 179.4(4) . .
C12 C11 C16 C15 -5.6(5) . .
C12 C11 C16 C17 175.2(4) . .
C12 C13 C14 N3 175.0(4) . .
C12 C13 C14 C15 -4.5(6) . .
C12 C13 C37 C38 43.8(6) . .
C12 C13 C37 C40 -136.2(4) . .
C13 C14 C15 C16 0.6(6) . .
C13 C14 C15 C20 -179.7(3) . .
C13 C37 C38 Br5 1.3(6) . .
C13 C37 C38 S3 178.3(3) . .
C13 C37 C40 C39 -178.7(4) . .
C14 N3 C22 N4 -1.9(6) . .
C14 N3 C22 C26 177.6(3) . .
C14 C13 C37 C38 -134.8(4) . .
C14 C13 C37 C40 45.1(6) . .
C14 C15 C16 C11 4.5(6) . .
C14 C15 C16 C17 -176.3(4) . .
C14 C15 C20 N4 -4.3(6) . .
C14 C15 C20 C19 176.0(3) . .
C15 C16 C17 C10 -179.3(3) . .
C15 C16 C17 C18 0.2(5) . .
C16 C11 C12 C13 1.8(6) . .
C16 C15 C20 N4 175.5(4) . .
C16 C15 C20 C19 -4.3(6) . .
C16 C17 C18 C19 -4.5(6) . .
C17 C18 C19 C20 4.2(6) . .
C17 C18 C19 C41 -174.8(4) . .
C18 C19 C20 N4 -179.5(4) . .
C18 C19 C20 C15 0.2(6) . .
C18 C19 C41 C42 35.7(6) . .
C18 C19 C41 C44 -146.8(4) . .
C19 C41 C42 Br7 -2.0(7) . .
C19 C41 C42 S4 175.7(3) . .
C19 C41 C44 C43 -176.7(4) . .
C20 N4 C22 N3 -1.4(6) . .
C20 N4 C22 C26 179.1(3) . .
C20 C15 C16 C11 -175.2(3) . .
C20 C15 C16 C17 4.0(6) . .
C20 C19 C41 C42 -143.3(4) . .
C20 C19 C41 C44 34.2(6) . .
C21 N1 C1 C2 175.6(4) . .
C21 N1 C1 C6 -2.2(6) . .
C21 N2 C7 C6 0.6(5) . .
C21 N2 C7 C8 -175.1(4) . .
C21 C23 C24 F3 -55.9(5) . .
C21 C23 C24 F4 -173.1(3) . .
C21 C23 C24 C25 66.2(5) . .
C22 N3 C14 C13 -177.5(4) . .
C22 N3 C14 C15 2.0(5) . .
C22 N4 C20 C15 4.4(5) . .
C22 N4 C20 C19 -175.8(3) . .
C22 C26 C27 F10 -177.5(3) . .
C22 C26 C27 F11 -61.0(4) . .
C22 C26 C27 C28 61.7(5) . .
C23 C24 C25 F5 -69.0(5) . .
C23 C24 C25 F6 172.8(4) . .
C23 C24 C25 F7 52.5(6) . .
C26 C27 C28 F12 -68.7(5) . .
C26 C27 C28 F13 52.1(5) . .
C26 C27 C28 F14 172.2(3) . .
C29 C2 C3 C4 179.5(4) . .
C30 S1 C31 Br2 177.0(3) . .
C30 S1 C31 C32 -0.4(4) . .
C30 C29 C32 C31 -0.7(5) . .
C31 S1 C30 Br1 -177.9(3) . .
C31 S1 C30 C29 0.0(3) . .
C32 C29 C30 Br1 177.9(3) . .
C32 C29 C30 S1 0.4(5) . .
C33 C8 C9 C10 169.8(4) . .
C34 S2 C35 Br4 -178.7(3) . .
C34 S2 C35 C36 1.0(4) . .
C34 C33 C36 C35 0.7(5) . .
C35 S2 C34 Br3 -177.3(3) . .
C35 S2 C34 C33 -0.6(3) . .
C36 C33 C34 Br3 176.3(3) . .
C36 C33 C34 S2 0.1(5) . .
C37 C13 C14 N3 -6.3(6) . .
C37 C13 C14 C15 174.2(4) . .
C38 S3 C39 Br6 179.5(3) . .
C38 S3 C39 C40 -0.5(4) . .
C38 C37 C40 C39 1.3(5) . .
C39 S3 C38 Br5 178.7(3) . .
C39 S3 C38 C37 1.2(3) . .
C40 C37 C38 Br5 -178.7(3) . .
C40 C37 C38 S3 -1.6(4) . .
C41 C19 C20 N4 -0.5(6) . .
C41 C19 C20 C15 179.3(4) . .
C42 S4 C43 Br8 178.6(3) . .
C42 S4 C43 C44 -1.4(4) . .
C42 C41 C44 C43 1.1(5) . .
C43 S4 C42 Br7 -179.9(3) . .
C43 S4 C42 C41 2.0(4) . .
C44 C41 C42 Br7 -179.8(3) . .
C44 C41 C42 S4 -2.1(5) . .
Br52 C81 C82 C79 -179.6(3) . .
Br54 C85 C86 C83 178.7(3) . .
S51 C81 C82 C79 0.1(5) . .
S52 C85 C86 C83 -0.3(5) . .
F51 C73 C74 F53 -63.7(4) . .
F51 C73 C74 F54 179.6(3) . .
F51 C73 C74 C75 56.9(5) . .
F52 C73 C74 F53 50.1(4) . .
F52 C73 C74 F54 -66.7(4) . .
F52 C73 C74 C75 170.6(3) . .
F53 C74 C75 F55 -56.3(5) . .
F53 C74 C75 F56 63.3(5) . .
F53 C74 C75 F57 -175.7(4) . .
F54 C74 C75 F55 59.6(4) . .
F54 C74 C75 F56 179.2(4) . .
F54 C74 C75 F57 -59.8(5) . .
N51 C51 C52 C53 176.8(4) . .
N51 C51 C52 C79 -3.7(6) . .
N51 C51 C56 C55 -177.8(4) . .
N51 C51 C56 C57 2.4(6) . .
N51 C71 C73 F51 -35.5(5) . .
N51 C71 C73 F52 -153.0(3) . .
N51 C71 C73 C74 88.9(4) . .
N52 C57 C58 C59 -177.3(4) . .
N52 C57 C58 C83 6.1(6) . .
N52 C71 C73 F51 146.5(3) . .
N52 C71 C73 F52 29.0(5) . .
N52 C71 C73 C74 -89.0(4) . .
C51 N51 C71 N52 -2.6(6) . .
C51 N51 C71 C73 179.8(3) . .
C51 C52 C53 C54 1.4(6) . .
C51 C52 C79 C80 131.7(5) . .
C51 C52 C79 C82 -51.3(6) . .
C51 C56 C57 N52 -4.4(6) . .
C51 C56 C57 C58 174.0(4) . .
C52 C51 C56 C55 3.1(6) . .
C52 C51 C56 C57 -176.6(4) . .
C52 C53 C54 C55 2.4(6) . .
C52 C53 C54 C60 -178.8(4) . .
C52 C79 C80 Br51 -5.0(7) . .
C52 C79 C80 S51 177.1(3) . .
C52 C79 C82 C81 -177.3(4) . .
C53 C52 C79 C80 -48.8(6) . .
C53 C52 C79 C82 128.2(5) . .
C53 C54 C55 C56 -3.4(6) . .
C53 C54 C55 C60 176.4(4) . 3_765
C53 C54 C60 C55 -176.4(4) . 3_765
C53 C54 C60 C59 7.0(6) . 3_765
C54 C55 C56 C51 0.7(6) . .
C54 C55 C56 C57 -179.5(4) . .
C55 C54 C60 C55 2.5(6) . 3_765
C55 C54 C60 C59 -174.1(4) . 3_765
C55 C56 C57 N52 175.9(4) . .
C55 C56 C57 C58 -5.7(6) . .
C56 C51 C52 C53 -4.2(6) . .
C56 C51 C52 C79 175.4(4) . .
C56 C57 C58 C59 4.2(6) . .
C56 C57 C58 C83 -172.3(4) . .
C57 N52 C71 N51 0.7(6) . .
C57 N52 C71 C73 178.3(3) . .
C57 C58 C59 C60 2.2(6) . 3_765
C57 C58 C83 C84 -151.5(4) . .
C57 C58 C83 C86 30.9(6) . .
C58 C83 C84 Br53 2.9(7) . .
C58 C83 C84 S52 -177.6(3) . .
C58 C83 C86 C85 178.0(4) . .
C59 C58 C83 C84 32.1(6) . .
C59 C58 C83 C86 -145.6(4) . .
C60 C54 C55 C56 177.7(4) . .
C60 C54 C55 C60 -2.5(7) . 3_765
C60 C55 C56 C51 -179.1(4) 3_765 .
C60 C55 C56 C57 0.7(6) 3_765 .
C71 N51 C51 C52 179.9(4) . .
C71 N51 C51 C56 0.8(6) . .
C71 N52 C57 C56 3.0(5) . .
C71 N52 C57 C58 -175.4(4) . .
C71 C73 C74 F53 170.6(3) . .
C71 C73 C74 F54 53.8(5) . .
C71 C73 C74 C75 -68.9(5) . .
C73 C74 C75 F55 -177.6(4) . .
C73 C74 C75 F56 -58.0(5) . .
C73 C74 C75 F57 63.0(5) . .
C79 C52 C53 C54 -178.1(4) . .
C80 S51 C81 Br52 179.6(3) . .
C80 S51 C81 C82 -0.2(4) . .
C80 C79 C82 C81 0.1(5) . .
C81 S51 C80 Br51 -178.0(3) . .
C81 S51 C80 C79 0.2(4) . .
C82 C79 C80 Br51 177.7(3) . .
C82 C79 C80 S51 -0.2(5) . .
C83 C58 C59 C60 178.8(4) . 3_765
C84 S52 C85 Br54 -178.7(3) . .
C84 S52 C85 C86 0.3(3) . .
C84 C83 C86 C85 0.0(5) . .
C85 S52 C84 Br53 179.2(2) . .
C85 S52 C84 C83 -0.3(3) . .
C86 C83 C84 Br53 -179.2(3) . .
C86 C83 C84 S52 0.3(5) . .
C101 C102 C103 C104 -171.2(7) . .
C102 C103 C104 C105 177.6(8) . .

loop_
_exptl_oxdiff_crystal_face_indexfrac_h
_exptl_oxdiff_crystal_face_indexfrac_k
_exptl_oxdiff_crystal_face_indexfrac_l
_exptl_oxdiff_crystal_face_x
_exptl_oxdiff_crystal_face_y
_exptl_oxdiff_crystal_face_z
17.0019 4.0005 -25.0027 0.0377 -0.1347 0.9899
-0.0001 -36.0032 -4.0005 -0.9857 -0.1868 -0.0095
-2.0001 35.0031 7.0008 0.9667 0.2036 -0.1093
19.0019 -2.0011 4.0005 -0.1498 0.8458 0.5151
-17.0019 -4.0005 25.0027 -0.0377 0.1347 -0.9899
-8.0006 5.0016 -22.0024 0.1863 -0.9898 0.1593
